data_1560378
loop_
_publ_author_name
'Liu, Li-Chen'
'Ren, Wei-Jian'
'Huang, Ya-Xi'
'Pan, Yuanming'
'Mi, Jin-Xiao'

_publ_section_title
;
 Canted antiferromagnetism in KNi 3 [PO 3 (F,OH)] 2 [PO 2 (OH) 2 ]F 2 with
 a stair-case Kagom\'e lattice
;
_journal_name_full 'Journal of Solid State Chemistry'
_journal_page_first 160
_journal_page_last 165
_journal_paper_doi 10.1016/j.jssc.2017.07.011
_journal_volume 254
_journal_year 2017
_chemical_formula_sum 'F3.24 H2.76 K Ni3 O10.76 P3'
_chemical_formula_weight 544.64
_space_group_crystal_system monoclinic
_space_group_IT_number 15
_space_group_name_Hall '-C 2yc'
_space_group_name_H-M_alt 'C 1 2/c 1'
_atom_sites_solution_hydrogens difmap
_atom_sites_solution_primary direct
_cell_angle_alpha 90
_cell_angle_beta 102.561(9)
_cell_angle_gamma 90
_cell_formula_units_Z 4
_cell_length_a 19.618(4)
_cell_length_b 7.3868(15)
_cell_length_c 7.4564(15)
_cell_measurement_reflns_used 3192
_cell_measurement_temperature 203(2)
_cell_measurement_theta_max 28.873
_cell_measurement_theta_min 2.127
_cell_volume 1054.7(4)
_computing_cell_refinement 'SAINT (Bruker, 2001)'
_computing_data_collection 'SMART (Bruker, 2001)'
_computing_data_reduction 'SAINT (Bruker, 2001)'
_computing_molecular_graphics 'DIAMOND (Brandenburg, 2011) and ATOMS (Dowty, 2004)'
_computing_publication_material 'SHELXL-2013 (Sheldrick, 2015)'
_computing_structure_refinement 'SHELXL-2013 (Sheldrick, 2015)'
_computing_structure_solution 'SHELXS-2013 (Sheldrick, 2015)'
_diffrn_ambient_temperature 203(2)
_diffrn_detector_area_resol_mean .
_diffrn_measured_fraction_theta_full 0.996
_diffrn_measured_fraction_theta_max 0.912
_diffrn_measurement_device_type 'Bruker Diffraction CCD area-detector'
_diffrn_measurement_method '1265 images,\f=0, 90, 180 degree, and \D\w=0.3 degree, \c= 54.74 degree'
_diffrn_radiation_monochromator graphite
_diffrn_radiation_source 'fine-focus sealed tube'
_diffrn_radiation_type MoK\a
_diffrn_radiation_wavelength 0.71073
_diffrn_reflns_av_R_equivalents 0.0345
_diffrn_reflns_av_unetI/netI 0.0466
_diffrn_reflns_Laue_measured_fraction_full 0.996
_diffrn_reflns_Laue_measured_fraction_max 0.912
_diffrn_reflns_limit_h_max 25
_diffrn_reflns_limit_h_min -26
_diffrn_reflns_limit_k_max 9
_diffrn_reflns_limit_k_min -8
_diffrn_reflns_limit_l_max 10
_diffrn_reflns_limit_l_min -8
_diffrn_reflns_number 3192
_diffrn_reflns_point_group_measured_fraction_full 0.996
_diffrn_reflns_point_group_measured_fraction_max 0.912
_diffrn_reflns_theta_full 25.242
_diffrn_reflns_theta_max 28.873
_diffrn_reflns_theta_min 2.127
_diffrn_standards_decay_% .
_diffrn_standards_interval_count .
_diffrn_standards_interval_time .
_diffrn_standards_number 0
_exptl_absorpt_coefficient_mu 6.261
_exptl_absorpt_correction_T_max 0.896
_exptl_absorpt_correction_T_min 0.790
_exptl_absorpt_correction_type multi-scan
_exptl_absorpt_process_details 'SMART (Bruker, 2001)'
_exptl_crystal_colour yellow
_exptl_crystal_density_diffrn 3.430
_exptl_crystal_description prism
_exptl_crystal_F_000 1064
_exptl_crystal_size_max 0.265
_exptl_crystal_size_mid 0.035
_exptl_crystal_size_min 0.035
_refine_diff_density_max 1.904
_refine_diff_density_min -0.725
_refine_diff_density_rms 0.203
_refine_ls_extinction_coef .
_refine_ls_extinction_method none
_refine_ls_goodness_of_fit_ref 1.002
_refine_ls_hydrogen_treatment refxyz
_refine_ls_matrix_type full
_refine_ls_number_parameters 105
_refine_ls_number_reflns 1263
_refine_ls_number_restraints 2
_refine_ls_restrained_S_all 1.001
_refine_ls_R_factor_all 0.0437
_refine_ls_R_factor_gt 0.0388
_refine_ls_shift/su_max 0.000
_refine_ls_shift/su_mean 0.000
_refine_ls_structure_factor_coef Fsqd
_refine_ls_weighting_details
;
 w=1/[\s^2^(Fo^2^)+(0.0440P)^2^+11.8375P]
 where P=(Fo^2^+2Fc^2^)/3
;
_refine_ls_weighting_scheme calc
_refine_ls_wR_factor_gt 0.0934
_refine_ls_wR_factor_ref 0.0972
_reflns_Friedel_coverage 0.000
_reflns_Friedel_fraction_full .
_reflns_Friedel_fraction_max .
_reflns_number_gt 1144
_reflns_number_total 1263
_reflns_threshold_expression 'I > 2\s(I)'
_cod_data_source_file JSSC-2017-254-160.cif
_cod_data_source_block kni3
_cod_original_sg_symbol_H-M 'C 2/c'
_cod_database_code 1560378
_shelx_space_group_comment
;
The symmetry employed for this shelxl refinement is uniquely defined
by the following loop, which should always be used as a source of
symmetry information in preference to the above space-group names.
They are only intended as comments.
;
_shelx_estimated_absorpt_t_min 0.288
_shelx_estimated_absorpt_t_max 0.811
_shelxl_version_number 2013-2

loop_
_space_group_symop_operation_xyz
'x, y, z'
'-x, y, -z+1/2'
'x+1/2, y+1/2, z'
'-x+1/2, y+1/2, -z+1/2'
'-x, -y, -z'
'x, -y, z-1/2'
'-x+1/2, -y+1/2, -z'
'x+1/2, -y+1/2, z-1/2'

loop_
_atom_site_label
_atom_site_type_symbol
_atom_site_fract_x
_atom_site_fract_y
_atom_site_fract_z
_atom_site_U_iso_or_equiv
_atom_site_adp_type
_atom_site_occupancy
_atom_site_site_symmetry_order
_atom_site_calc_flag
_atom_site_refinement_flags_posn
_atom_site_refinement_flags_adp
_atom_site_refinement_flags_occupancy
_atom_site_disorder_assembly
_atom_site_disorder_group
Ni1 Ni 0.33893(3) 0.51846(8) 0.69181(8) 0.00656(18) Uani 1 1 d . . . . .
Ni2 Ni 0.2500 0.2500 0.5000 0.0064(2) Uani 1 2 d S . P . .
K1 K 0.5000 0.1494(2) 0.2500 0.0222(4) Uani 1 2 d S T P . .
P1 P 0.17258(6) 0.64038(15) 0.57927(16) 0.0059(2) Uani 1 1 d . . . . .
P2 P 0.5000 0.3758(2) 0.7500 0.0082(3) Uani 1 2 d S T P . .
O1 O 0.23298(17) 0.5142(4) 0.5704(5) 0.0108(7) Uani 1 1 d . . . . .
O2 O 0.31049(17) 0.2633(4) 0.7547(5) 0.0103(7) Uani 1 1 d . . . . .
O3 O 0.11122(16) 0.5151(4) 0.6081(5) 0.0156(11) Uani 0.38(7) 1 d D . P . .
F3 F 0.11122(16) 0.5151(4) 0.6081(5) 0.0156(11) Uani 0.62(7) 1 d . . P . .
O4 O 0.35719(18) 0.7610(4) 0.5966(5) 0.0115(7) Uani 1 1 d . . . . .
O5 O 0.44124(18) 0.4835(5) 0.7915(5) 0.0147(7) Uani 1 1 d . . . . .
O6 O 0.5278(2) 0.2380(5) 0.9091(5) 0.0164(8) Uani 1 1 d D . . . .
F1 F 0.33501(13) 0.6244(4) 0.9401(4) 0.0094(6) Uani 1 1 d . . . . .
H1 H 0.127(11) 0.44(2) 0.69(2) 0.050 Uiso 0.38(7) 1 d D U P . .
H2 H 0.567(2) 0.284(10) 0.944(11) 0.050 Uiso 1 1 d D U . . .

loop_
_atom_site_aniso_label
_atom_site_aniso_U_11
_atom_site_aniso_U_22
_atom_site_aniso_U_33
_atom_site_aniso_U_23
_atom_site_aniso_U_13
_atom_site_aniso_U_12
Ni1 0.0070(3) 0.0064(3) 0.0062(3) 0.0002(2) 0.0014(2) 0.0003(2)
Ni2 0.0076(4) 0.0055(4) 0.0057(4) 0.0000(3) 0.0003(3) -0.0002(3)
K1 0.0251(8) 0.0231(9) 0.0195(9) 0.000 0.0074(7) 0.000
P1 0.0069(5) 0.0054(5) 0.0054(6) -0.0005(4) 0.0012(4) -0.0002(4)
P2 0.0082(7) 0.0078(8) 0.0086(8) 0.000 0.0019(6) 0.000
O1 0.0109(16) 0.0071(16) 0.0130(18) -0.0015(13) -0.0003(13) 0.0037(12)
O2 0.0150(17) 0.0088(16) 0.0057(16) 0.0029(12) -0.0009(13) -0.0049(12)
O3 0.0111(17) 0.0150(18) 0.021(2) 0.0013(13) 0.0050(14) -0.0040(12)
F3 0.0111(17) 0.0150(18) 0.021(2) 0.0013(13) 0.0050(14) -0.0040(12)
O4 0.0153(17) 0.0099(16) 0.0066(17) 0.0012(13) -0.0033(13) -0.0017(13)
O5 0.0085(16) 0.0189(18) 0.0160(19) -0.0024(15) 0.0014(14) 0.0054(13)
O6 0.023(2) 0.0129(18) 0.0118(18) 0.0082(14) 0.0009(15) -0.0002(14)
F1 0.0109(13) 0.0105(13) 0.0077(13) 0.0009(10) 0.0040(11) 0.0023(10)

loop_
_atom_type_symbol
_atom_type_description
_atom_type_scat_dispersion_real
_atom_type_scat_dispersion_imag
_atom_type_scat_source
O O 0.0106 0.0060 'International Tables Vol C Tables 4.2.6.8 and 6.1.1.4'
P P 0.1023 0.0942 'International Tables Vol C Tables 4.2.6.8 and 6.1.1.4'
Ni Ni 0.3393 1.1124 'International Tables Vol C Tables 4.2.6.8 and 6.1.1.4'
K K 0.2009 0.2494 'International Tables Vol C Tables 4.2.6.8 and 6.1.1.4'
F F 0.0171 0.0103 'International Tables Vol C Tables 4.2.6.8 and 6.1.1.4'
H H 0.0000 0.0000 'International Tables Vol C Tables 4.2.6.8 and 6.1.1.4'

loop_
_geom_angle_atom_site_label_1
_geom_angle_atom_site_label_2
_geom_angle_atom_site_label_3
_geom_angle
_geom_angle_site_symmetry_1
_geom_angle_site_symmetry_3
O4 Ni1 O5 90.28(15) . .
O4 Ni1 F1 91.35(13) . .
O5 Ni1 F1 86.83(13) . .
O4 Ni1 O2 171.88(13) . .
O5 Ni1 O2 95.58(14) . .
F1 Ni1 O2 94.57(13) . .
O4 Ni1 O1 95.68(13) . .
O5 Ni1 O1 170.93(13) . .
F1 Ni1 O1 99.82(12) . .
O2 Ni1 O1 77.85(13) . .
O4 Ni1 F1 96.11(13) . 6_565
O5 Ni1 F1 95.97(13) . 6_565
F1 Ni1 F1 172.01(10) . 6_565
O2 Ni1 F1 77.73(12) . 6_565
O1 Ni1 F1 76.64(12) . 6_565
O4 Ni1 Ni2 126.37(10) . .
O5 Ni1 Ni2 123.95(10) . .
F1 Ni1 Ni2 126.39(8) . .
O2 Ni1 Ni2 45.52(9) . .
O1 Ni1 Ni2 47.02(9) . .
F1 Ni1 Ni2 46.17(7) 6_565 .
O4 Ni1 K1 43.72(10) . 5_666
O5 Ni1 K1 47.55(11) . 5_666
F1 Ni1 K1 81.26(8) . 5_666
O2 Ni1 K1 142.90(10) . 5_666
O1 Ni1 K1 139.24(9) . 5_666
F1 Ni1 K1 106.15(7) 6_565 5_666
Ni2 Ni1 K1 152.31(2) . 5_666
O2 Ni2 O2 180.0 . 7_556
O2 Ni2 F1 80.91(12) . 6_565
O2 Ni2 F1 99.09(12) 7_556 6_565
O2 Ni2 F1 99.09(12) . 4_546
O2 Ni2 F1 80.91(12) 7_556 4_546
F1 Ni2 F1 180.00(7) 6_565 4_546
O2 Ni2 O1 101.02(13) . 7_556
O2 Ni2 O1 78.98(13) 7_556 7_556
F1 Ni2 O1 100.88(12) 6_565 7_556
F1 Ni2 O1 79.12(12) 4_546 7_556
O2 Ni2 O1 78.98(13) . .
O2 Ni2 O1 101.02(13) 7_556 .
F1 Ni2 O1 79.12(12) 6_565 .
F1 Ni2 O1 100.88(12) 4_546 .
O1 Ni2 O1 180.0 7_556 .
O2 Ni2 Ni1 133.38(9) . 7_556
O2 Ni2 Ni1 46.62(9) 7_556 7_556
F1 Ni2 Ni1 130.86(8) 6_565 7_556
F1 Ni2 Ni1 49.14(8) 4_546 7_556
O1 Ni2 Ni1 47.38(9) 7_556 7_556
O1 Ni2 Ni1 132.62(9) . 7_556
O2 Ni2 Ni1 46.62(9) . .
O2 Ni2 Ni1 133.38(9) 7_556 .
F1 Ni2 Ni1 49.14(8) 6_565 .
F1 Ni2 Ni1 130.86(8) 4_546 .
O1 Ni2 Ni1 132.62(9) 7_556 .
O1 Ni2 Ni1 47.38(9) . .
Ni1 Ni2 Ni1 180.00(2) 7_556 .
O6 K1 O6 152.87(17) 2_656 1_554
O6 K1 O4 87.15(11) 2_656 5_666
O6 K1 O4 86.64(11) 1_554 5_666
O6 K1 O4 86.64(11) 2_656 6_565
O6 K1 O4 87.15(11) 1_554 6_565
O4 K1 O4 153.28(15) 5_666 6_565
O6 K1 F3 56.82(10) 2_656 7_556
O6 K1 F3 138.11(10) 1_554 7_556
O4 K1 F3 134.55(10) 5_666 7_556
O4 K1 F3 59.52(10) 6_565 7_556
O6 K1 O3 56.82(10) 2_656 7_556
O6 K1 O3 138.11(10) 1_554 7_556
O4 K1 O3 134.55(10) 5_666 7_556
O4 K1 O3 59.52(10) 6_565 7_556
F3 K1 O3 0.00(13) 7_556 7_556
O6 K1 F3 138.11(10) 2_656 8
O6 K1 F3 56.82(10) 1_554 8
O4 K1 F3 59.52(10) 5_666 8
O4 K1 F3 134.55(10) 6_565 8
F3 K1 F3 130.31(14) 7_556 8
O3 K1 F3 130.31(14) 7_556 8
O6 K1 O3 138.11(10) 2_656 8
O6 K1 O3 56.82(10) 1_554 8
O4 K1 O3 59.52(10) 5_666 8
O4 K1 O3 134.55(10) 6_565 8
F3 K1 O3 130.31(14) 7_556 8
O3 K1 O3 130.31(14) 7_556 8
F3 K1 O3 0.00(17) 8 8
O6 K1 O5 92.16(11) 2_656 5_666
O6 K1 O5 62.40(11) 1_554 5_666
O4 K1 O5 57.71(9) 5_666 5_666
O4 K1 O5 96.59(10) 6_565 5_666
F3 K1 O5 139.27(10) 7_556 5_666
O3 K1 O5 139.27(10) 7_556 5_666
F3 K1 O5 90.27(9) 8 5_666
O3 K1 O5 90.27(9) 8 5_666
O6 K1 O5 62.40(11) 2_656 6_565
O6 K1 O5 92.16(11) 1_554 6_565
O4 K1 O5 96.59(10) 5_666 6_565
O4 K1 O5 57.71(9) 6_565 6_565
F3 K1 O5 90.27(9) 7_556 6_565
O3 K1 O5 90.27(9) 7_556 6_565
F3 K1 O5 139.27(10) 8 6_565
O3 K1 O5 139.27(10) 8 6_565
O5 K1 O5 49.73(14) 5_666 6_565
O6 K1 O6 120.79(12) 2_656 5_656
O6 K1 O6 85.47(10) 1_554 5_656
O4 K1 O6 116.21(10) 5_666 5_656
O4 K1 O6 89.13(10) 6_565 5_656
F3 K1 O6 70.62(10) 7_556 5_656
O3 K1 O6 70.62(10) 7_556 5_656
F3 K1 O6 63.66(10) 8 5_656
O3 K1 O6 63.66(10) 8 5_656
O5 K1 O6 146.89(10) 5_666 5_656
O5 K1 O6 146.85(9) 6_565 5_656
O6 K1 O6 85.47(10) 2_656 6
O6 K1 O6 120.79(12) 1_554 6
O4 K1 O6 89.13(10) 5_666 6
O4 K1 O6 116.21(10) 6_565 6
F3 K1 O6 63.66(10) 7_556 6
O3 K1 O6 63.66(10) 7_556 6
F3 K1 O6 70.62(10) 8 6
O3 K1 O6 70.62(10) 8 6
O5 K1 O6 146.85(9) 5_666 6
O5 K1 O6 146.89(10) 6_565 6
O6 K1 O6 45.27(13) 5_656 6
O4 P1 O2 113.4(2) 7_566 4_556
O4 P1 O1 114.7(2) 7_566 .
O2 P1 O1 111.66(19) 4_556 .
O4 P1 O3 103.95(19) 7_566 .
O2 P1 O3 106.3(2) 4_556 .
O1 P1 O3 105.82(19) . .
O4 P1 K1 44.86(13) 7_566 3_455
O2 P1 K1 122.34(14) 4_556 3_455
O1 P1 K1 125.98(14) . 3_455
O3 P1 K1 59.11(13) . 3_455
O5 P2 O5 115.3(3) . 2_656
O5 P2 O6 110.26(19) . 2_656
O5 P2 O6 110.4(2) 2_656 2_656
O5 P2 O6 110.4(2) . .
O5 P2 O6 110.26(19) 2_656 .
O6 P2 O6 99.0(3) 2_656 .
O5 P2 K1 57.67(15) . 5_666
O5 P2 K1 57.67(15) 2_656 5_666
O6 P2 K1 130.48(15) 2_656 5_666
O6 P2 K1 130.48(15) . 5_666
O5 P2 H2 119(3) . .
O5 P2 H2 84.9(16) 2_656 .
O6 P2 H2 115(2) 2_656 .
O6 P2 H2 26.1(15) . .
K1 P2 H2 112(2) 5_666 .
P1 O1 Ni2 139.5(2) . .
P1 O1 Ni1 133.4(2) . .
Ni2 O1 Ni1 85.61(12) . .
P1 O2 Ni2 136.3(2) 4_546 .
P1 O2 Ni1 135.8(2) 4_546 .
Ni2 O2 Ni1 87.87(13) . .
P1 O3 K1 163.7(2) . 7_556
P1 O3 K1 96.12(15) . 3_455
K1 O3 K1 90.21(9) 7_556 3_455
P1 O3 H1 109(10) . .
K1 O3 H1 69(10) 7_556 .
K1 O3 H1 152(10) 3_455 .
P1 O4 Ni1 133.0(2) 7_566 .
P1 O4 K1 113.42(18) 7_566 5_666
Ni1 O4 K1 107.60(13) . 5_666
P2 O5 Ni1 138.8(2) . .
P2 O5 K1 97.46(18) . 5_666
Ni1 O5 K1 102.87(13) . 5_666
P2 O6 K1 137.4(2) . 1_556
P2 O6 K1 107.84(18) . 5_656
K1 O6 K1 94.53(10) 1_556 5_656
P2 O6 H2 97(6) . .
K1 O6 H2 99(6) 1_556 .
K1 O6 H2 125(6) 5_656 .
Ni1 F1 Ni2 124.78(13) . 4_556
Ni1 F1 Ni1 127.54(13) . 6_566
Ni2 F1 Ni1 84.70(10) 4_556 6_566

loop_
_geom_bond_atom_site_label_1
_geom_bond_atom_site_label_2
_geom_bond_distance
_geom_bond_site_symmetry_2
Ni1 O4 1.988(3) .
Ni1 O5 2.000(3) .
Ni1 F1 2.027(3) .
Ni1 O2 2.049(3) .
Ni1 O1 2.079(3) .
Ni1 F1 2.140(3) 6_565
Ni1 Ni2 2.8171(7) .
Ni1 K1 3.9494(14) 5_666
Ni2 O2 2.011(3) .
Ni2 O2 2.011(3) 7_556
Ni2 F1 2.041(3) 6_565
Ni2 F1 2.041(3) 4_546
Ni2 O1 2.067(3) 7_556
Ni2 O1 2.067(3) .
Ni2 Ni1 2.8171(7) 7_556
K1 O6 2.791(4) 2_656
K1 O6 2.791(4) 1_554
K1 O4 2.864(3) 5_666
K1 O4 2.864(3) 6_565
K1 F3 2.891(3) 7_556
K1 O3 2.891(3) 7_556
K1 F3 2.891(3) 8
K1 O3 2.891(3) 8
K1 O5 2.989(4) 5_666
K1 O5 2.989(4) 6_565
K1 O6 3.100(4) 5_656
K1 O6 3.100(4) 6
P1 O4 1.503(3) 7_566
P1 O2 1.513(3) 4_556
P1 O1 1.520(3) .
P1 O3 1.570(3) .
P1 K1 3.7255(13) 3_455
P2 O5 1.487(3) .
P2 O5 1.487(3) 2_656
P2 O6 1.569(4) 2_656
P2 O6 1.569(4) .
P2 K1 3.508(3) 5_666
P2 H2 1.86(7) .
O2 P1 1.513(3) 4_546
O3 K1 2.891(3) 7_556
O3 K1 3.215(3) 3_455
O3 H1 0.82(2) .
O4 P1 1.503(3) 7_566
O4 K1 2.864(3) 5_666
O5 K1 2.989(4) 5_666
O6 K1 2.791(4) 1_556
O6 K1 3.100(4) 5_656
O6 H2 0.82(2) .
F1 Ni2 2.041(3) 4_556
F1 Ni1 2.140(3) 6_566

loop_
_geom_hbond_atom_site_label_D
_geom_hbond_atom_site_label_H
_geom_hbond_atom_site_label_A
_geom_hbond_distance_DH
_geom_hbond_distance_HA
_geom_hbond_distance_DA
_geom_hbond_angle_DHA
_geom_hbond_site_symmetry_A
O3 H1 O4 0.82(2) 2.05(6) 2.857(5) 166(22) 4_546
O6 H2 F1 0.82(2) 2.05(2) 2.867(5) 173(8) 5_667
